data_1563361
loop_
_publ_author_name
'Mila\<sinovi\'c, Valentina'
'Mol\<canov, Kre\<simir'
'Krawczuk, Anna'
'Bogdanov, Nikita E.'
'Zakharov, Boris A.'
'Boldyreva, Elena V.'
'Jelsch, Christian'
'Koji\'c-Prodi\'c, Biserka'

_publ_section_title
;
 Charge density studies of multicentre two-electron bonding of an anion
 radical at non-ambient temperature and pressure
;
_journal_issue 4
_journal_name_full IUCrJ
_journal_page_first
;
;
_journal_paper_doi 10.1107/S2052252521005273
_journal_volume 8
_journal_year 2021
_chemical_formula_moiety 'C15 H7 Cl2 N4 O2'
_chemical_formula_sum 'C15 H7 Cl2 N4 O2'
_chemical_formula_weight 346.132
_space_group_IT_number 14
_space_group_name_Hall '-P 2yn'
_space_group_name_H-M_alt 'P 1 21/n 1'
_symmetry_cell_setting monoclinic
_symmetry_space_group_name_Hall '-P 2yn'
_atom_sites_solution_hydrogens difmap
_atom_sites_solution_primary direct
_atom_sites_solution_secondary difmap
_audit_creation_method 'MoPro v20.01             '
_cell_angle_alpha 90.
_cell_angle_beta 94.7350
_cell_angle_gamma 90.
_cell_formula_units_Z 4
_cell_length_a 6.8491
_cell_length_b 10.0960(2)
_cell_length_c 20.5281(3)
_cell_volume 1414.64(3)
_computing_structure_refinement 'MoPro (J. Appl. Cryst. 2005, 38, 38-54)'
_diffrn_measured_fraction_theta_full 0.979
_diffrn_measured_fraction_theta_max 0.901
_diffrn_radiation_source 'fine-focus sealed tube'
_diffrn_radiation_type MoK\a
_diffrn_radiation_wavelength 0.71073
_diffrn_reflns_av_sigmaI/netI 0.03925
_diffrn_reflns_limit_h_max 9
_diffrn_reflns_limit_h_min -9
_diffrn_reflns_limit_k_max 13
_diffrn_reflns_limit_k_min 0
_diffrn_reflns_limit_l_max 26
_diffrn_reflns_limit_l_min 0
_diffrn_reflns_theta_full 25.42
_diffrn_reflns_theta_max 28.15
_diffrn_reflns_theta_min 1.99
_exptl_crystal_density_diffrn 1.626
_exptl_crystal_density_method 'not measured'
_exptl_crystal_F_000 700
_refine_ls_extinction_method none
_refine_ls_goodness_of_fit_ref 1.111
_refine_ls_hydrogen_treatment refxyz
_refine_ls_matrix_type full
_refine_ls_number_parameters 229
_refine_ls_number_reflns 3168
_refine_ls_number_restraints 0
_refine_ls_restrained_S_all 0.000
_refine_ls_R_factor_all 0.0408
_refine_ls_R_factor_gt 0.0408
_refine_ls_shift/su_max 0.000
_refine_ls_shift/su_mean 0.000
_refine_ls_structure_factor_coef Fsqd
_refine_ls_weighting_scheme sigma
_refine_ls_wR_factor_gt 0.0356
_refine_ls_wR_factor_ref 0.0378
_reflns_number_gt 3168
_reflns_number_total 3168
_reflns_threshold_expression >2.0sigma(I)
_cod_data_source_file lq5037.cif
_cod_data_source_block 240K
_cod_original_sg_symbol_Hall 'P ?'
_cod_original_sg_symbol_H-M 'P ?'
_cod_database_code 1563361

loop_
_symmetry_equiv_pos_as_xyz
'x, y, z'
'-x+1/2, y+1/2, -z+1/2'
'-x, -y, -z'
'x+1/2, -y+1/2, z+1/2'

loop_
_atom_site_type_symbol
_atom_site_label
_atom_site_fract_x
_atom_site_fract_y
_atom_site_fract_z
_atom_site_U_iso_or_equiv
_atom_site_adp_type
_atom_site_occupancy
_atom_site_calc_flag
_atom_site_refinement_flags_posn
_atom_site_refinement_flags_adp
_atom_site_disorder_assembly
_atom_site_disorder_group
Cl Cl1 0.20536(6) 0.11306(3) -0.007128(18) 0.02951(6) Uani 1 d . . . .
Cl Cl2 0.11695(6) 0.28112(4) 0.117060(17) 0.02941(6) Uani 1 d . . . .
O O1 0.13547(14) 0.56682(10) 0.09448(4) 0.02827(17) Uani 1 d . . . .
O O2 0.29004(15) 0.27806(10) -0.11802(5) 0.03258(19) Uani 1 d . . . .
N N1 0.29839(19) 0.81374(13) -0.00659(6) 0.0361(2) Uani 1 d . . . .
N N2 0.41726(19) 0.59843(13) -0.16724(6) 0.0362(2) Uani 1 d . . . .
C C1 0.1806(2) 0.50005(14) 0.04671(7) 0.0211(2) Uani 1 d . . . .
C C2 0.24710(19) 0.55997(14) -0.01147(7) 0.0207(2) Uani 1 d . . . .
C C3 0.2884(2) 0.48647(14) -0.06586(7) 0.0207(2) Uani 1 d . . . .
C C4 0.2639(2) 0.34367(14) -0.06853(7) 0.0222(2) Uani 1 d . . . .
C C5 0.21273(19) 0.28251(13) -0.00751(7) 0.0204(2) Uani 1 d . . . .
C C6 0.1741(2) 0.35440(14) 0.04586(7) 0.0211(2) Uani 1 d . . . .
C C7 0.2750(2) 0.69990(15) -0.00920(6) 0.0242(2) Uani 1 d . . . .
C C8 0.3587(2) 0.54911(14) -0.12169(7) 0.0247(2) Uani 1 d . . . .
N N3 0.31984(18) 0.95328(12) 0.18292(6) 0.0309(2) Uani 1 d . . . .
N N4 0.9901(2) 1.20323(14) 0.24824(6) 0.0433(3) Uani 1 d . . . .
C C9 0.3518(2) 0.99941(16) 0.24428(7) 0.0301(3) Uani 1 d . . . .
H H9 0.2444(19) 0.9822(17) 0.279(11) 0.03612 Uani 1 d D U . .
C C10 0.5215(2) 1.06808(15) 0.26319(7) 0.0278(3) Uani 1 d . . . .
H H10 0.548(2) 1.1051(16) 0.313(11) 0.03339 Uani 1 d D U . .
C C11 0.6568(2) 1.08866(14) 0.21758(7) 0.0265(2) Uani 1 d . . . .
C C12 0.6207(2) 1.04176(17) 0.15439(7) 0.0342(3) Uani 1 d . . . .
H H12 0.724(2) 1.0590(18) 0.118(11) 0.04107 Uani 1 d D U . .
C C13 0.4494(3) 0.97270(16) 0.13816(7) 0.0344(3) Uani 1 d . . . .
H H13 0.420(3) 0.9336(17) 0.089(11) 0.04128 Uani 1 d D U . .
C C14 0.1406(3) 0.8763(2) 0.16403(10) 0.0505(4) Uani 1 d . . . .
H H14A 0.053(3) 0.870(2) 0.205(11) 0.07571 Uani 1 calc D U . .
H H14B 0.058(3) 0.925(2) 0.124(11) 0.07571 Uani 1 calc D U . .
H H14C 0.180(3) 0.778(11) 0.1494(11) 0.07571 Uani 1 calc D U . .
C C15 0.8384(2) 1.15455(16) 0.23542(7) 0.0329(3) Uani 1 d . . . .

loop_
_atom_site_aniso_label
_atom_site_aniso_U_11
_atom_site_aniso_U_22
_atom_site_aniso_U_33
_atom_site_aniso_U_12
_atom_site_aniso_U_13
_atom_site_aniso_U_23
Cl1 0.0420(2) 0.0166(2) 0.0304(2) 0.00088(18) 0.00521(18) 0.00056(15)
Cl2 0.0396(2) 0.0284(2) 0.0209(2) -0.00232(18) 0.00619(17) 0.00441(15)
O1 0.0396(6) 0.0238(6) 0.0222(6) -0.0003(5) 0.0074(5) -0.0059(4)
O2 0.0532(7) 0.0230(6) 0.0227(6) 0.0053(5) 0.0102(5) -0.0038(4)
N1 0.0469(9) 0.0166(8) 0.0451(9) -0.0047(7) 0.0045(7) -0.0022(6)
N2 0.0457(9) 0.0372(9) 0.0269(8) -0.0067(7) 0.0107(7) 0.0069(6)
C1 0.0267(8) 0.0190(8) 0.0179(8) 0.0007(7) 0.0038(6) -0.0015(6)
C2 0.0256(8) 0.0167(8) 0.0200(8) -0.0002(6) 0.0032(6) -0.0011(6)
C3 0.0258(8) 0.0185(8) 0.0183(8) 0.0012(7) 0.0048(6) 0.0007(6)
C4 0.0305(9) 0.0181(8) 0.0184(8) 0.0026(7) 0.0050(7) -0.0016(6)
C5 0.0271(8) 0.0155(8) 0.0190(8) 0.0017(6) 0.0041(6) 0.0001(6)
C6 0.0262(8) 0.0199(9) 0.0174(8) 0.0010(7) 0.0031(6) 0.0009(6)
C7 0.0287(9) 0.0190(9) 0.0251(8) -0.0010(7) 0.0026(6) -0.0012(6)
C8 0.0289(9) 0.0233(9) 0.0224(8) -0.0006(7) 0.0047(7) 0.0029(6)
N3 0.0355(8) 0.0262(8) 0.0300(8) 0.0032(6) -0.0038(6) -0.0023(6)
N4 0.0468(10) 0.0473(10) 0.0365(8) -0.0137(8) 0.0072(7) 0.0050(7)
C9 0.0312(10) 0.0330(10) 0.0261(9) 0.0002(8) 0.0024(7) 0.0009(7)
H9 0.03739 0.03962 0.03136 0.00024 0.00287 0.00110
C10 0.0320(9) 0.0324(9) 0.0190(9) 0.0013(8) 0.0018(7) -0.0013(7)
H10 0.03846 0.03891 0.02276 0.00159 0.00221 -0.00160
C11 0.0329(9) 0.0228(9) 0.0240(9) 0.0005(7) 0.0032(7) 0.0015(6)
C12 0.0441(11) 0.0376(10) 0.0219(9) 0.0004(9) 0.0077(8) -0.0017(7)
H12 0.05286 0.04512 0.02623 0.00043 0.00928 -0.00202
C13 0.0449(11) 0.0347(10) 0.0226(9) 0.0042(8) -0.0032(8) -0.0068(7)
H13 0.05385 0.04167 0.02714 0.00507 -0.00382 -0.00818
C14 0.0462(13) 0.0449(13) 0.0579(14) -0.0093(11) -0.0105(10) -0.0082(11)
H14A 0.06930 0.06736 0.08678 -0.01401 -0.01568 -0.01225
H14B 0.06930 0.06736 0.08678 -0.01401 -0.01568 -0.01225
H14C 0.06930 0.06736 0.08678 -0.01401 -0.01568 -0.01225
C15 0.0346(10) 0.0336(10) 0.0310(9) -0.0063(8) 0.0051(8) 0.0031(7)

loop_
_atom_type_symbol
_atom_type_description
_atom_type_scat_dispersion_real
_atom_type_scat_dispersion_imag
_atom_type_scat_source
C C 0.0033 0.0016 'Clementi & Roetti 1974. Atomic Data & Nuclear Data Tables. 14, 177'
H H 0.0000 0.0000 'Clementi & Roetti 1974. Atomic Data & Nuclear Data Tables. 14, 177'
N N 0.0061 0.0033 'Clementi & Roetti 1974. Atomic Data & Nuclear Data Tables. 14, 177'
O O 0.0106 0.0060 'Clementi & Roetti 1974. Atomic Data & Nuclear Data Tables. 14, 177'
Cl Cl 0.1484 0.1585 'Clementi & Roetti 1974. Atomic Data & Nuclear Data Tables. 14, 177'

loop_
_geom_angle_atom_site_label_1
_geom_angle_atom_site_label_2
_geom_angle_atom_site_label_3
_geom_angle
_geom_angle_site_symmetry_1
_geom_angle_site_symmetry_2
_geom_angle_site_symmetry_3
_geom_angle_publ_flag
O1 C1 C6 122.63(11) . . . ?
O1 C1 C2 122.54(11) . . . ?
C6 C1 C2 114.83(11) . . . ?
C1 C2 C7 115.99(12) . . . ?
C1 C2 C3 122.65(11) . . . ?
C7 C2 C3 121.33(12) . . . ?
C4 C3 C8 117.08(12) . . . ?
C4 C3 C2 122.03(12) . . . ?
C8 C3 C2 120.89(11) . . . ?
O2 C4 C5 122.49(11) . . . ?
O2 C4 C3 122.56(11) . . . ?
C5 C4 C3 114.92(11) . . . ?
Cl1 C5 C6 121.51(10) . . . ?
Cl1 C5 C4 115.75(9) . . . ?
C6 C5 C4 122.74(11) . . . ?
Cl2 C6 C5 122.08(9) . . . ?
Cl2 C6 C1 115.51(9) . . . ?
C5 C6 C1 122.40(12) . . . ?
N1 C7 C2 179.217(8) . . . ?
N2 C8 C3 179.038(11) . . . ?
C13 N3 C9 121.67(12) . . . ?
C13 N3 C14 118.60(13) . . . ?
C9 N3 C14 119.71(13) . . . ?
N3 C9 C10 120.36(13) . . . ?
N3 C9 H9 120.(11) . . . ?
C10 C9 H9 120.(3) . . . ?
C9 C10 C11 118.64(13) . . . ?
C9 C10 H10 121.(3) . . . ?
C11 C10 H10 121.(9) . . . ?
C15 C11 C12 118.87(13) . . . ?
C15 C11 C10 120.80(12) . . . ?
C12 C11 C10 120.30(12) . . . ?
C13 C12 C11 118.75(13) . . . ?
C13 C12 H12 120.(2) . . . ?
C11 C12 H12 121.(11) . . . ?
N3 C13 C12 120.29(13) . . . ?
N3 C13 H13 120.(9) . . . ?
C12 C13 H13 120.(2) . . . ?
N3 C14 H14B 109.(3) . . . ?
N3 C14 H14C 109.(3) . . . ?
N3 C14 H14A 110.(3) . . . ?
H14B C14 H14C 109.(5) . . . ?
H14B C14 H14A 109.(14) . . . ?
H14C C14 H14A 109.(4) . . . ?
N4 C15 C11 176.68(4) . . . ?

loop_
_geom_bond_atom_site_label_1
_geom_bond_atom_site_label_2
_geom_bond_distance
_geom_bond_site_symmetry_2
_geom_bond_publ_flag
Cl1 C5 1.7115(14) . ?
Cl2 C6 1.7121(14) . ?
O1 C1 1.2496(15) . ?
O2 C4 1.2381(15) . ?
N1 C7 1.1610(17) . ?
N2 C8 1.1597(17) . ?
C1 C6 1.4712(19) . ?
C1 C2 1.4456(18) . ?
C2 C7 1.426(2) . ?
C2 C3 1.3890(18) . ?
C3 C4 1.4519(19) . ?
C3 C8 1.4270(19) . ?
C4 C5 1.4649(18) . ?
C5 C6 1.3584(18) . ?
N3 C13 1.3432(19) . ?
N3 C9 1.3438(18) . ?
N3 C14 1.477(2) . ?
N4 C15 1.1599(18) . ?
C9 C10 1.382(2) . ?
C9 H9 1.08(17) . ?
C10 C11 1.3859(19) . ?
C10 H10 1.1(2) . ?
C11 C15 1.432(2) . ?
C11 C12 1.384(2) . ?
C12 C13 1.382(2) . ?
C12 H12 1.08(17) . ?
C13 H13 1.1(2) . ?
C14 H14B 1.08(17) . ?
C14 H14C 1.08(11) . ?
C14 H14A 1.08(19) . ?

loop_
_geom_hbond_atom_site_label_D
_geom_hbond_atom_site_label_H
_geom_hbond_atom_site_label_A
_geom_hbond_distance_DH
_geom_hbond_distance_HA
_geom_hbond_distance_DA
_geom_hbond_angle_DHA
_geom_hbond_site_symmetry_A
C13 H13 N1 1.1(2) 2.40(19) 3.459(2) 166.(2) 1
C14 H14C O1 1.08(11) 2.42(10) 3.435(2) 156.3(9) 1
C13 H13 Cl1 1.1(2) 2.98(15) 3.5880(16) 116.(9) 1_565
C12 H12 N1 1.08(17) 2.6(2) 3.452(2) 133.(11) 3_675

loop_
_geom_torsion_atom_site_label_1
_geom_torsion_atom_site_label_2
_geom_torsion_atom_site_label_3
_geom_torsion_atom_site_label_4
_geom_torsion_site_symmetry_1
_geom_torsion_site_symmetry_2
_geom_torsion_site_symmetry_3
_geom_torsion_site_symmetry_4
_geom_torsion
_geom_torsion_publ_flag
Cl1 C5 C6 Cl2 . . . . 0.38(12) ?
Cl1 C5 C6 C1 . . . . 179.67(14) ?
Cl1 C5 C4 O2 . . . . 3.76(15) ?
Cl1 C5 C4 C3 . . . . -174.18(13) ?
Cl2 C6 C5 C4 . . . . -179.31(14) ?
Cl2 C6 C1 O1 . . . . -4.42(14) ?
Cl2 C6 C1 C2 . . . . 174.38(13) ?
O1 C1 C6 C5 . . . . 176.24(17) ?
O1 C1 C2 C7 . . . . 5.30(15) ?
O1 C1 C2 C3 . . . . -176.85(16) ?
O2 C4 C5 C6 . . . . -176.53(17) ?
O2 C4 C3 C8 . . . . -4.46(16) ?
O2 C4 C3 C2 . . . . 175.96(16) ?
C1 C6 C5 C4 . . . . -0.03(17) ?
C1 C2 C3 C4 . . . . 1.21(17) ?
C1 C2 C3 C8 . . . . -178.35(17) ?
C2 C1 C6 C5 . . . . -4.97(18) ?
C2 C3 C4 C5 . . . . -6.10(16) ?
C3 C4 C5 C6 . . . . 5.53(18) ?
C3 C2 C1 C6 . . . . 4.36(16) ?
C4 C3 C2 C7 . . . . 178.95(17) ?
C5 C4 C3 C8 . . . . 173.48(17) ?
C6 C1 C2 C7 . . . . -173.49(17) ?
C7 C2 C3 C8 . . . . -0.61(17) ?
N3 C13 C12 C11 . . . . 0.82(18) ?
N3 C13 C12 H12 . . . . -179.(4) ?
N3 C9 C10 C11 . . . . 0.30(18) ?
N3 C9 C10 H10 . . . . -180.(4) ?
C9 N3 C13 C12 . . . . -0.12(18) ?
C9 N3 C13 H13 . . . . 180.(4) ?
C9 N3 C14 H14B . . . . 122.(3) ?
C9 N3 C14 H14C . . . . -118.(6) ?
C9 N3 C14 H14A . . . . 2.(3) ?
C9 C10 C11 C15 . . . . -177.48(19) ?
C9 C10 C11 C12 . . . . 0.40(19) ?
H9 C9 N3 C13 . . . . 180.(5) ?
H9 C9 N3 C14 . . . . -2.(5) ?
H9 C9 C10 C11 . . . . 180.(5) ?
H9 C9 C10 H10 . . . . 0.(6) ?
C10 C9 N3 C13 . . . . -0.44(19) ?
C10 C9 N3 C14 . . . . 178.05(19) ?
C10 C11 C12 C13 . . . . -0.95(19) ?
C10 C11 C12 H12 . . . . 179.(4) ?
H10 C10 C11 C15 . . . . 3.(5) ?
H10 C10 C11 C12 . . . . -180.(5) ?
C11 C12 C13 H13 . . . . -179.(3) ?
C12 C13 N3 C14 . . . . -178.6(2) ?
H12 C12 C13 H13 . . . . 1.(6) ?
H12 C12 C11 C15 . . . . -3.(4) ?
C13 N3 C14 H14B . . . . -60.(3) ?
C13 N3 C14 H14C . . . . 60.(5) ?
C13 N3 C14 H14A . . . . -180.(4) ?
C13 C12 C11 C15 . . . . 177.0(2) ?
H13 C13 N3 C14 . . . . 1.(5) ?
